data_7023725
loop_
_publ_author_name
'Fang, Wang'
'Tang, Chunying'
'Chen, Ruihong'
'Jia, Dingxian'
'Jiang, Wenqing'
'Zhang, Yong'

_publ_section_title
;
 Polymeric heterometallic Pb-Ag iodometallates, iodoplumbates and
 iodoargentates with lanthanide complex cations as templates.
;
_journal_issue 42
_journal_name_full 'Dalton transactions (Cambridge, England : 2003)'
_journal_page_first 15150
_journal_page_last 15158
_journal_paper_doi 10.1039/c3dt51829a
_journal_volume 42
_journal_year 2013
_chemical_formula_moiety 'C24 H56 Ag6 I9 N8 O8 Pr'
_chemical_formula_sum 'C24 H56 Ag6 I9 N8 O8 Pr'
_chemical_formula_weight 2515.01
_chemical_name_systematic
; 
 ? 
;
_space_group_IT_number 15
_symmetry_cell_setting monoclinic
_symmetry_Int_Tables_number 15
_symmetry_space_group_name_Hall '-C 2yc'
_symmetry_space_group_name_H-M 'C 1 2/c 1'
_atom_sites_solution_hydrogens geom
_atom_sites_solution_primary direct
_atom_sites_solution_secondary difmap
_audit_creation_method SHELXL-97
_cell_angle_alpha 90.00
_cell_angle_beta 114.411(6)
_cell_angle_gamma 90.00
_cell_formula_units_Z 4
_cell_length_a 20.749(5)
_cell_length_b 18.507(4)
_cell_length_c 16.864(4)
_cell_measurement_reflns_used 14384
_cell_measurement_temperature 223(2)
_cell_measurement_theta_max 27.5
_cell_measurement_theta_min 3.1
_cell_volume 5897(2)
_computing_cell_refinement CrystalClear
_computing_data_collection CrystalClear
_computing_data_reduction CrystalStructure
_computing_structure_refinement 'SHELXL-97 (Sheldrick, 1997)'
_computing_structure_solution 'SHELXS-97 (Sheldrick, 1990)'
_diffrn_ambient_temperature 223(2)
_diffrn_detector_area_resol_mean 14.63
_diffrn_measured_fraction_theta_full 0.991
_diffrn_measured_fraction_theta_max 0.991
_diffrn_measurement_device_type 'Rigaku Saturn'
_diffrn_measurement_method \w
_diffrn_radiation_monochromator graphite
_diffrn_radiation_source 'fine-focus sealed tube'
_diffrn_radiation_type MoK\a
_diffrn_radiation_wavelength 0.71075
_diffrn_reflns_av_R_equivalents 0.0443
_diffrn_reflns_av_sigmaI/netI 0.0568
_diffrn_reflns_limit_h_max 25
_diffrn_reflns_limit_h_min -22
_diffrn_reflns_limit_k_max 22
_diffrn_reflns_limit_k_min -22
_diffrn_reflns_limit_l_max 16
_diffrn_reflns_limit_l_min -20
_diffrn_reflns_number 14884
_diffrn_reflns_theta_full 25.50
_diffrn_reflns_theta_max 25.50
_diffrn_reflns_theta_min 3.08
_exptl_absorpt_coefficient_mu 7.567
_exptl_absorpt_correction_T_max 0.3594
_exptl_absorpt_correction_T_min 0.2868
_exptl_absorpt_correction_type multi-scan
_exptl_absorpt_process_details 'Jacobson, R. (1998) Private communication'
_exptl_crystal_colour yellowish
_exptl_crystal_density_diffrn 2.837
_exptl_crystal_density_method 'not measured'
_exptl_crystal_description prism
_exptl_crystal_F_000 4555
_exptl_crystal_size_max 0.22
_exptl_crystal_size_mid 0.20
_exptl_crystal_size_min 0.17
_refine_diff_density_max 2.409
_refine_diff_density_min -1.030
_refine_diff_density_rms 0.226
_refine_ls_extinction_method none
_refine_ls_goodness_of_fit_ref 1.119
_refine_ls_hydrogen_treatment constr
_refine_ls_matrix_type full
_refine_ls_number_parameters 198
_refine_ls_number_reflns 5446
_refine_ls_number_restraints 10
_refine_ls_restrained_S_all 1.118
_refine_ls_R_factor_all 0.0605
_refine_ls_R_factor_gt 0.0573
_refine_ls_shift/su_max 0.001
_refine_ls_shift/su_mean 0.000
_refine_ls_structure_factor_coef Fsqd
_refine_ls_weighting_details 'calc w=1/[\s^2^(Fo^2^)+(0.2000P)^2^+0.0000P] where P=(Fo^2^+2Fc^2^)/3'
_refine_ls_weighting_scheme calc
_refine_ls_wR_factor_gt 0.1534
_refine_ls_wR_factor_ref 0.1607
_reflns_number_gt 4275
_reflns_number_total 5446
_reflns_threshold_expression >2sigma(I)
_cod_data_source_file c3dt51829a.txt
_cod_data_source_block shelxl
_cod_original_sg_symbol_H-M 'C 2/c'
_cod_database_code 7023725

loop_
_symmetry_equiv_pos_as_xyz
'x, y, z'
'-x, y, -z+1/2'
'x+1/2, y+1/2, z'
'-x+1/2, y+1/2, -z+1/2'
'-x, -y, -z'
'x, -y, z-1/2'
'-x+1/2, -y+1/2, -z'
'x+1/2, -y+1/2, z-1/2'

loop_
_atom_site_label
_atom_site_type_symbol
_atom_site_fract_x
_atom_site_fract_y
_atom_site_fract_z
_atom_site_U_iso_or_equiv
_atom_site_adp_type
_atom_site_occupancy
_atom_site_symmetry_multiplicity
_atom_site_calc_flag
_atom_site_refinement_flags
Ag1 Ag 0.73285(17) 0.16714(17) 0.5484(2) 0.0586(9) Uani 1 1 d .
Ag2 Ag 0.58329(14) 0.16638(14) 0.35717(18) 0.0572(8) Uani 1 1 d .
Ag3 Ag 0.60725(14) 0.31028(14) 0.28415(18) 0.0520(8) Uani 1 1 d .
I1 I 0.64089(10) 0.29258(11) 0.47469(12) 0.0530(6) Uani 1 1 d .
I2 I 0.66384(13) 0.04666(12) 0.44331(16) 0.0655(7) Uani 1 1 d .
I3 I 0.76187(11) 0.16570(12) 0.72757(13) 0.0565(6) Uani 1 1 d .
I4 I 0.56286(10) 0.18052(11) 0.17705(13) 0.0531(6) Uani 1 1 d .
I5 I 0.5000 0.41293(14) 0.2500 0.0475(7) Uani 1 2 d S
Pr1 Pr 0.5000 0.28525(11) 0.7500 0.0487(6) Uani 1 2 d S
O1 O 0.6117(11) 0.3457(15) 0.7771(14) 0.059(6) Uani 1 1 d .
O2 O 0.5579(13) 0.1989(13) 0.6952(18) 0.064(4) Uani 1 1 d D
O3 O 0.4061(11) 0.2260(12) 0.6184(14) 0.061(3) Uani 1 1 d .
O4 O 0.5165(13) 0.3704(14) 0.8666(15) 0.063(4) Uani 1 1 d .
N1 N 0.6933(13) 0.4017(13) 0.7473(15) 0.062(6) Uani 1 1 d .
N2 N 0.5583(16) 0.0893(13) 0.6422(19) 0.064(4) Uani 1 1 d D
N3 N 0.3045(14) 0.1746(15) 0.5327(18) 0.061(3) Uani 1 1 d .
N4 N 0.5683(17) 0.4239(18) 0.995(2) 0.073(4) Uani 1 1 d .
C1 C 0.6524(18) 0.3507(18) 0.740(2) 0.062(8) Uani 1 1 d .
H1 H 0.6519 0.3126 0.7025 0.074 Uiso 1 1 calc R
C2 C 0.744(2) 0.4006(18) 0.709(2) 0.070(9) Uani 1 1 d .
H2A H 0.7436 0.3533 0.6840 0.075 Uiso 1 1 calc R
H2B H 0.7907 0.4107 0.7533 0.075 Uiso 1 1 calc R
H2C H 0.7311 0.4369 0.6635 0.075 Uiso 1 1 calc R
C3 C 0.6918(19) 0.469(2) 0.798(3) 0.070(12) Uani 1 1 d .
H3A H 0.6431 0.4824 0.7842 0.080 Uiso 1 1 calc R
H3B H 0.7146 0.5087 0.7810 0.080 Uiso 1 1 calc R
H3C H 0.7168 0.4604 0.8595 0.080 Uiso 1 1 calc R
C4A C 0.556(4) 0.1602(14) 0.634(3) 0.064(4) Uani 0.50 1 d PD
C4B C 0.573(4) 0.1338(15) 0.709(2) 0.064(4) Uani 0.50 1 d PD
C5A C 0.584(4) 0.057(3) 0.728(2) 0.066(4) Uani 0.50 1 d PD
C5B C 0.547(4) 0.0120(14) 0.629(4) 0.058(4) Uani 0.50 1 d PD
C6A C 0.552(4) 0.043(3) 0.570(3) 0.059(4) Uani 0.50 1 d PD
C6B C 0.519(3) 0.135(3) 0.568(3) 0.060(4) Uani 0.50 1 d PD
C7 C 0.3445(16) 0.2054(19) 0.598(2) 0.061(3) Uani 1 1 d .
H7 H 0.3260 0.2150 0.6396 0.073 Uiso 1 1 calc R
C8 C 0.2375(15) 0.1399(19) 0.523(2) 0.061(3) Uani 1 1 d .
H8A H 0.2436 0.0879 0.5269 0.071 Uiso 1 1 calc R
H8B H 0.2004 0.1526 0.4670 0.071 Uiso 1 1 calc R
H8C H 0.2246 0.1565 0.5691 0.071 Uiso 1 1 calc R
C9 C 0.3265(16) 0.1667(18) 0.461(2) 0.061(3) Uani 1 1 d .
H9A H 0.3697 0.1939 0.4739 0.071 Uiso 1 1 calc R
H9B H 0.2895 0.1851 0.4076 0.071 Uiso 1 1 calc R
H9C H 0.3348 0.1161 0.4534 0.071 Uiso 1 1 calc R
C10 C 0.550(2) 0.419(2) 0.914(2) 0.063(4) Uani 1 1 d .
H10 H 0.5638 0.4568 0.8871 0.077 Uiso 1 1 calc R
C11 C 0.5518(19) 0.365(2) 1.040(2) 0.058(4) Uani 1 1 d .
H11A H 0.5248 0.3285 0.9979 0.069 Uiso 1 1 calc R
H11B H 0.5240 0.3833 1.0697 0.069 Uiso 1 1 calc R
H11C H 0.5953 0.3440 1.0816 0.069 Uiso 1 1 calc R
C12 C 0.614(2) 0.485(2) 1.049(2) 0.062(4) Uani 1 1 d .
H12A H 0.6601 0.4663 1.0858 0.069 Uiso 1 1 calc R
H12B H 0.5917 0.5052 1.0845 0.069 Uiso 1 1 calc R
H12C H 0.6180 0.5218 1.0106 0.069 Uiso 1 1 calc R

loop_
_atom_site_aniso_label
_atom_site_aniso_U_11
_atom_site_aniso_U_22
_atom_site_aniso_U_33
_atom_site_aniso_U_23
_atom_site_aniso_U_13
_atom_site_aniso_U_12
Ag1 0.0568(18) 0.060(2) 0.0576(17) 0.0060(14) 0.0175(15) 0.0039(15)
Ag2 0.0595(16) 0.0500(15) 0.0643(16) 0.0101(12) 0.0259(13) 0.0066(12)
Ag3 0.0581(16) 0.0584(15) 0.0558(16) 0.0065(12) 0.0339(13) 0.0077(11)
I1 0.0532(11) 0.0561(12) 0.0461(11) 0.0036(8) 0.0169(9) 0.0039(8)
I2 0.0711(14) 0.0545(13) 0.0670(14) 0.0101(10) 0.0246(11) 0.0052(10)
I3 0.0547(12) 0.0634(13) 0.0539(12) 0.0037(9) 0.0250(10) 0.0074(9)
I4 0.0557(12) 0.0558(12) 0.0527(12) -0.0018(8) 0.0274(9) 0.0053(8)
I5 0.0475(13) 0.0466(14) 0.0473(14) 0.000 0.0184(11) 0.000
Pr1 0.0489(11) 0.0456(12) 0.0419(11) 0.000 0.0151(9) 0.000
O1 0.062(13) 0.059(18) 0.051(12) -0.007(12) 0.029(10) -0.035(13)
O2 0.061(11) 0.065(9) 0.087(11) -0.011(8) 0.046(10) -0.003(8)
O3 0.052(6) 0.073(8) 0.060(7) -0.009(6) 0.027(6) -0.015(6)
O4 0.056(9) 0.078(9) 0.058(8) -0.008(7) 0.021(7) -0.004(8)
N1 0.053(13) 0.054(13) 0.062(12) 0.015(10) 0.012(10) 0.016(11)
N2 0.061(11) 0.065(9) 0.067(11) -0.011(8) 0.026(10) -0.003(8)
N3 0.052(6) 0.073(8) 0.060(7) -0.009(6) 0.027(6) -0.015(6)
N4 0.076(9) 0.078(9) 0.058(8) -0.008(7) 0.021(7) -0.004(8)
C1 0.08(2) 0.059(19) 0.047(16) 0.001(14) 0.023(15) -0.009(17)
C2 0.10(3) 0.058(19) 0.08(2) 0.001(17) 0.06(2) -0.008(18)
C3 0.07(2) 0.06(2) 0.10(3) -0.04(2) 0.02(2) 0.013(17)
C4A 0.051(11) 0.062(9) 0.057(11) -0.011(8) 0.016(10) -0.003(8)
C4B 0.061(11) 0.065(9) 0.067(11) -0.006(8) 0.016(10) -0.003(8)
C5A 0.060(11) 0.061(9) 0.059(11) -0.004(8) 0.006(10) -0.003(8)
C5B 0.058(11) 0.065(9) 0.062(11) -0.001(8) 0.026(10) -0.003(8)
C6A 0.059(11) 0.060(9) 0.065(11) -0.031(8) 0.021(10) -0.003(8)
C6B 0.055(11) 0.065(9) 0.061(11) -0.021(8) 0.015(10) -0.003(8)
C7 0.062(6) 0.050(8) 0.062(7) -0.009(6) 0.007(6) -0.005(6)
C8 0.059(6) 0.053(8) 0.059(7) -0.007(6) 0.017(6) -0.005(6)
C9 0.052(6) 0.052(8) 0.060(7) -0.011(6) 0.013(6) -0.008(6)
C10 0.066(9) 0.068(9) 0.051(8) -0.018(7) 0.011(7) -0.014(8)
C11 0.057(9) 0.058(9) 0.058(8) -0.008(7) 0.021(7) -0.004(8)
C12 0.061(9) 0.066(9) 0.062(8) -0.002(7) 0.024(7) -0.011(8)

loop_
_atom_type_symbol
_atom_type_description
_atom_type_scat_dispersion_real
_atom_type_scat_dispersion_imag
_atom_type_scat_source
C C 0.0033 0.0016 'International Tables Vol C Tables 4.2.6.8 and 6.1.1.4'
H H 0.0000 0.0000 'International Tables Vol C Tables 4.2.6.8 and 6.1.1.4'
N N 0.0061 0.0033 'International Tables Vol C Tables 4.2.6.8 and 6.1.1.4'
O O 0.0106 0.0060 'International Tables Vol C Tables 4.2.6.8 and 6.1.1.4'
I I -0.4742 1.8119 'International Tables Vol C Tables 4.2.6.8 and 6.1.1.4'
Pr Pr -0.1943 3.0179 'International Tables Vol C Tables 4.2.6.8 and 6.1.1.4'
Ag Ag -0.8971 1.1015 'International Tables Vol C Tables 4.2.6.8 and 6.1.1.4'

loop_
_geom_angle_atom_site_label_1
_geom_angle_atom_site_label_2
_geom_angle_atom_site_label_3
_geom_angle
_geom_angle_site_symmetry_1
_geom_angle_site_symmetry_3
I3 Ag1 I2 119.30(13) . .
I3 Ag1 I1 109.92(11) . 7_656
I2 Ag1 I1 111.63(13) . 7_656
I3 Ag1 I1 105.91(12) . .
I2 Ag1 I1 106.55(11) . .
I1 Ag1 I1 101.84(11) 7_656 .
I3 Ag1 Ag3 53.54(8) . 7_656
I2 Ag1 Ag3 133.35(12) . 7_656
I1 Ag1 Ag3 56.70(8) 7_656 7_656
I1 Ag1 Ag3 119.87(12) . 7_656
I2 Ag2 I4 122.34(12) . 2_655
I2 Ag2 I4 114.41(12) . .
I4 Ag2 I4 95.55(10) 2_655 .
I2 Ag2 I1 106.67(11) . .
I4 Ag2 I1 99.40(10) 2_655 .
I4 Ag2 I1 118.13(10) . .
I5 Ag3 I3 125.57(11) . 7_656
I5 Ag3 I4 114.26(11) . .
I3 Ag3 I4 98.76(10) 7_656 .
I5 Ag3 I1 96.16(9) . .
I3 Ag3 I1 106.55(10) 7_656 .
I4 Ag3 I1 116.49(10) . .
I5 Ag3 Ag1 120.71(11) . 7_656
I3 Ag3 Ag1 53.23(8) 7_656 7_656
I4 Ag3 Ag1 124.70(11) . 7_656
I1 Ag3 Ag1 53.62(8) . 7_656
Ag1 I1 Ag1 78.16(11) 7_656 .
Ag1 I1 Ag2 104.41(11) 7_656 .
Ag1 I1 Ag2 70.91(9) . .
Ag1 I1 Ag3 69.68(9) 7_656 .
Ag1 I1 Ag3 111.18(10) . .
Ag2 I1 Ag3 61.47(8) . .
Ag2 I2 Ag1 74.98(10) . .
Ag1 I3 Ag3 73.22(10) . 7_656
Ag2 I4 Ag2 83.49(10) 2_655 .
Ag2 I4 Ag3 103.76(10) 2_655 .
Ag2 I4 Ag3 63.48(9) . .
Ag3 I5 Ag3 94.50(14) 2_655 .
O2 Pr1 O2 96.5(12) . 2_656
O2 Pr1 O4 144.8(8) . .
O2 Pr1 O4 92.6(9) 2_656 .
O2 Pr1 O4 92.6(9) . 2_656
O2 Pr1 O4 144.8(8) 2_656 2_656
O4 Pr1 O4 99.2(12) . 2_656
O2 Pr1 O1 77.9(9) . .
O2 Pr1 O1 145.1(8) 2_656 .
O4 Pr1 O1 75.3(8) . .
O4 Pr1 O1 70.1(8) 2_656 .
O2 Pr1 O1 145.1(9) . 2_656
O2 Pr1 O1 77.9(9) 2_656 2_656
O4 Pr1 O1 70.1(8) . 2_656
O4 Pr1 O1 75.3(8) 2_656 2_656
O1 Pr1 O1 125.4(13) . 2_656
O2 Pr1 O3 72.5(8) . .
O2 Pr1 O3 73.8(8) 2_656 .
O4 Pr1 O3 142.5(8) . .
O4 Pr1 O3 76.8(8) 2_656 .
O1 Pr1 O3 133.9(7) . .
O1 Pr1 O3 72.9(7) 2_656 .
O2 Pr1 O3 73.8(8) . 2_656
O2 Pr1 O3 72.5(8) 2_656 2_656
O4 Pr1 O3 76.8(8) . 2_656
O4 Pr1 O3 142.5(8) 2_656 2_656
O1 Pr1 O3 72.9(7) . 2_656
O1 Pr1 O3 133.9(7) 2_656 2_656
O3 Pr1 O3 128.4(11) . 2_656
C1 O1 Pr1 137(2) . .
C4B O2 C4A 61(3) . .
C4B O2 Pr1 135(3) . .
C4A O2 Pr1 149(4) . .
C7 O3 Pr1 135(2) . .
C10 O4 Pr1 150(3) . .
C1 N1 C2 122(3) . .
C1 N1 C3 121(3) . .
C2 N1 C3 117(3) . .
C4A N2 C4B 57(3) . .
C4A N2 C6A 121(3) . .
C4B N2 C6A 172(5) . .
C4A N2 C5A 120(3) . .
C4B N2 C5A 63(3) . .
C6A N2 C5A 117.1(12) . .
C4A N2 C6B 49(3) . .
C4B N2 C6B 102(3) . .
C6A N2 C6B 79(3) . .
C5A N2 C6B 161(4) . .
C4A N2 C5B 166(4) . .
C4B N2 C5B 135(4) . .
C6A N2 C5B 48(3) . .
C5A N2 C5B 73(3) . .
C6B N2 C5B 116.6(12) . .
C7 N3 C9 118(3) . .
C7 N3 C8 124(3) . .
C9 N3 C8 118(2) . .
C10 N4 C11 119(3) . .
C10 N4 C12 123(4) . .
C11 N4 C12 118(3) . .
N1 C1 O1 126(3) . .
N1 C1 H1 117.2 . .
O1 C1 H1 117.2 . .
N1 C2 H2A 109.5 . .
N1 C2 H2B 109.5 . .
H2A C2 H2B 109.5 . .
N1 C2 H2C 109.5 . .
H2A C2 H2C 109.5 . .
H2B C2 H2C 109.5 . .
N1 C3 H3A 109.5 . .
N1 C3 H3B 109.5 . .
H3A C3 H3B 109.5 . .
N1 C3 H3C 109.5 . .
H3A C3 H3C 109.5 . .
H3B C3 H3C 109.5 . .
O2 C4A N2 120(3) . .
O2 C4B N2 120(3) . .
N3 C7 O3 129(3) . .
N3 C7 H7 115.4 . .
O3 C7 H7 115.4 . .
N3 C8 H8A 109.5 . .
N3 C8 H8B 109.5 . .
H8A C8 H8B 109.5 . .
N3 C8 H8C 109.5 . .
H8A C8 H8C 109.5 . .
H8B C8 H8C 109.5 . .
N3 C9 H9A 109.5 . .
N3 C9 H9B 109.5 . .
H9A C9 H9B 109.5 . .
N3 C9 H9C 109.5 . .
H9A C9 H9C 109.5 . .
H9B C9 H9C 109.5 . .
O4 C10 N4 127(4) . .
O4 C10 H10 116.6 . .
N4 C10 H10 116.6 . .
N4 C11 H11A 109.5 . .
N4 C11 H11B 109.5 . .
H11A C11 H11B 109.5 . .
N4 C11 H11C 109.5 . .
H11A C11 H11C 109.5 . .
H11B C11 H11C 109.5 . .
N4 C12 H12A 109.5 . .
N4 C12 H12B 109.5 . .
H12A C12 H12B 109.5 . .
N4 C12 H12C 109.5 . .
H12A C12 H12C 109.5 . .
H12B C12 H12C 109.5 . .

loop_
_geom_bond_atom_site_label_1
_geom_bond_atom_site_label_2
_geom_bond_distance
_geom_bond_site_symmetry_2
Ag1 I3 2.827(4) .
Ag1 I2 2.840(4) .
Ag1 I1 2.900(4) 7_656
Ag1 I1 2.935(4) .
Ag1 Ag3 3.378(4) 7_656
Ag2 I2 2.794(3) .
Ag2 I4 2.855(4) 2_655
Ag2 I4 2.900(3) .
Ag2 I1 2.976(3) .
Ag3 I5 2.799(3) .
Ag3 I3 2.838(3) 7_656
Ag3 I4 2.916(3) .
Ag3 I1 3.011(3) .
Ag3 Ag1 3.378(4) 7_656
I1 Ag1 2.900(4) 7_656
I3 Ag3 2.838(3) 7_656
I4 Ag2 2.855(4) 2_655
I5 Ag3 2.799(3) 2_655
Pr1 O2 2.40(2) .
Pr1 O2 2.40(2) 2_656
Pr1 O4 2.43(2) .
Pr1 O4 2.43(2) 2_656
Pr1 O1 2.44(2) .
Pr1 O1 2.44(2) 2_656
Pr1 O3 2.52(2) .
Pr1 O3 2.52(2) 2_656
O1 C1 1.25(4) .
O2 C4B 1.240(10) .
O2 C4A 1.240(10) .
O3 C7 1.24(4) .
O4 C10 1.21(4) .
N1 C1 1.24(4) .
N1 C2 1.44(4) .
N1 C3 1.52(4) .
N2 C4A 1.318(10) .
N2 C4B 1.320(10) .
N2 C6A 1.449(10) .
N2 C5A 1.449(10) .
N2 C6B 1.450(10) .
N2 C5B 1.451(10) .
N3 C7 1.22(4) .
N3 C9 1.47(4) .
N3 C8 1.48(4) .
N4 C10 1.26(5) .
N4 C11 1.45(5) .
N4 C12 1.51(4) .
C1 H1 0.9400 .
C2 H2A 0.9700 .
C2 H2B 0.9700 .
C2 H2C 0.9700 .
C3 H3A 0.9700 .
C3 H3B 0.9700 .
C3 H3C 0.9700 .
C7 H7 0.9400 .
C8 H8A 0.9700 .
C8 H8B 0.9700 .
C8 H8C 0.9700 .
C9 H9A 0.9700 .
C9 H9B 0.9700 .
C9 H9C 0.9700 .
C10 H10 0.9400 .
C11 H11A 0.9700 .
C11 H11B 0.9700 .
C11 H11C 0.9700 .
C12 H12A 0.9700 .
C12 H12B 0.9700 .
C12 H12C 0.9700 .

loop_
_geom_torsion_atom_site_label_1
_geom_torsion_atom_site_label_2
_geom_torsion_atom_site_label_3
_geom_torsion_atom_site_label_4
_geom_torsion
_geom_torsion_site_symmetry_1
_geom_torsion_site_symmetry_4
I3 Ag1 I1 Ag1 114.94(15) . 7_656
I2 Ag1 I1 Ag1 -117.07(15) . 7_656
I1 Ag1 I1 Ag1 0.0 7_656 7_656
Ag3 Ag1 I1 Ag1 58.22(12) 7_656 7_656
I3 Ag1 I1 Ag2 -135.10(13) . .
I2 Ag1 I1 Ag2 -7.11(11) . .
I1 Ag1 I1 Ag2 109.97(12) 7_656 .
Ag3 Ag1 I1 Ag2 168.19(15) 7_656 .
I3 Ag1 I1 Ag3 177.44(10) . .
I2 Ag1 I1 Ag3 -54.57(15) . .
I1 Ag1 I1 Ag3 62.51(12) 7_656 .
Ag3 Ag1 I1 Ag3 120.73(12) 7_656 .
I2 Ag2 I1 Ag1 78.99(13) . 7_656
I4 Ag2 I1 Ag1 -153.02(10) 2_655 7_656
I4 Ag2 I1 Ag1 -51.49(14) . 7_656
I2 Ag2 I1 Ag1 7.23(11) . .
I4 Ag2 I1 Ag1 135.22(11) 2_655 .
I4 Ag2 I1 Ag1 -123.26(13) . .
I2 Ag2 I1 Ag3 135.78(13) . .
I4 Ag2 I1 Ag3 -96.22(10) 2_655 .
I4 Ag2 I1 Ag3 5.30(10) . .
I5 Ag3 I1 Ag1 -123.95(11) . 7_656
I3 Ag3 I1 Ag1 6.03(10) 7_656 7_656
I4 Ag3 I1 Ag1 115.02(13) . 7_656
I5 Ag3 I1 Ag1 168.26(10) . .
I3 Ag3 I1 Ag1 -61.76(14) 7_656 .
I4 Ag3 I1 Ag1 47.23(15) . .
Ag1 Ag3 I1 Ag1 -67.79(13) 7_656 .
I5 Ag3 I1 Ag2 115.84(11) . .
I3 Ag3 I1 Ag2 -114.19(12) 7_656 .
I4 Ag3 I1 Ag2 -5.19(10) . .
Ag1 Ag3 I1 Ag2 -120.21(11) 7_656 .
I4 Ag2 I2 Ag1 -120.36(15) 2_655 .
I4 Ag2 I2 Ag1 125.25(13) . .
I1 Ag2 I2 Ag1 -7.31(11) . .
I3 Ag1 I2 Ag2 127.05(14) . .
I1 Ag1 I2 Ag2 -102.96(12) 7_656 .
I1 Ag1 I2 Ag2 7.41(12) . .
Ag3 Ag1 I2 Ag2 -166.98(18) 7_656 .
I2 Ag1 I3 Ag3 124.34(15) . 7_656
I1 Ag1 I3 Ag3 -6.41(11) 7_656 7_656
I1 Ag1 I3 Ag3 -115.68(13) . 7_656
I2 Ag2 I4 Ag2 118.84(9) . 2_655
I4 Ag2 I4 Ag2 -10.53(13) 2_655 2_655
I1 Ag2 I4 Ag2 -114.31(11) . 2_655
I2 Ag2 I4 Ag3 -132.23(14) . .
I4 Ag2 I4 Ag3 98.40(10) 2_655 .
I1 Ag2 I4 Ag3 -5.37(10) . .
I5 Ag3 I4 Ag2 -30.26(13) . 2_655
I3 Ag3 I4 Ag2 -165.90(10) 7_656 2_655
I1 Ag3 I4 Ag2 80.60(13) . 2_655
Ag1 Ag3 I4 Ag2 143.15(13) 7_656 2_655
I5 Ag3 I4 Ag2 -105.63(12) . .
I3 Ag3 I4 Ag2 118.73(11) 7_656 .
I1 Ag3 I4 Ag2 5.23(10) . .
Ag1 Ag3 I4 Ag2 67.78(13) 7_656 .
I3 Ag3 I5 Ag3 157.39(17) 7_656 2_655
I4 Ag3 I5 Ag3 35.55(7) . 2_655
I1 Ag3 I5 Ag3 -87.18(8) . 2_655
Ag1 Ag3 I5 Ag3 -138.15(15) 7_656 2_655
O2 Pr1 O1 C1 36(3) . .
O2 Pr1 O1 C1 120(3) 2_656 .
O4 Pr1 O1 C1 -167(4) . .
O4 Pr1 O1 C1 -61(3) 2_656 .
O1 Pr1 O1 C1 -115(3) 2_656 .
O3 Pr1 O1 C1 -15(4) . .
O3 Pr1 O1 C1 113(4) 2_656 .
O2 Pr1 O2 C4B -19(4) 2_656 .
O4 Pr1 O2 C4B 85(5) . .
O4 Pr1 O2 C4B -165(4) 2_656 .
O1 Pr1 O2 C4B 126(4) . .
O1 Pr1 O2 C4B -97(5) 2_656 .
O3 Pr1 O2 C4B -89(4) . .
O3 Pr1 O2 C4B 51(4) 2_656 .
O2 Pr1 O2 C4A 89(5) 2_656 .
O4 Pr1 O2 C4A -167(5) . .
O4 Pr1 O2 C4A -57(5) 2_656 .
O1 Pr1 O2 C4A -126(5) . .
O1 Pr1 O2 C4A 11(6) 2_656 .
O3 Pr1 O2 C4A 18(5) . .
O3 Pr1 O2 C4A 159(5) 2_656 .
O2 Pr1 O3 C7 142(4) . .
O2 Pr1 O3 C7 39(3) 2_656 .
O4 Pr1 O3 C7 -33(4) . .
O4 Pr1 O3 C7 -121(3) 2_656 .
O1 Pr1 O3 C7 -166(3) . .
O1 Pr1 O3 C7 -43(3) 2_656 .
O3 Pr1 O3 C7 90(3) 2_656 .
O2 Pr1 O4 C10 46(6) . .
O2 Pr1 O4 C10 152(5) 2_656 .
O4 Pr1 O4 C10 -62(5) 2_656 .
O1 Pr1 O4 C10 5(5) . .
O1 Pr1 O4 C10 -132(5) 2_656 .
O3 Pr1 O4 C10 -142(5) . .
O3 Pr1 O4 C10 80(5) 2_656 .
C2 N1 C1 O1 174(3) . .
C3 N1 C1 O1 -7(5) . .
Pr1 O1 C1 N1 154(3) . .
C4B O2 C4A N2 13(6) . .
Pr1 O2 C4A N2 -116(5) . .
C4B N2 C4A O2 -13(6) . .
C6A N2 C4A O2 176(6) . .
C5A N2 C4A O2 -19(10) . .
C6B N2 C4A O2 142(10) . .
C5B N2 C4A O2 137(17) . .
C4A O2 C4B N2 -13(6) . .
Pr1 O2 C4B N2 132(4) . .
C4A N2 C4B O2 13(6) . .
C6A N2 C4B O2 92(22) . .
C5A N2 C4B O2 -173(8) . .
C6B N2 C4B O2 -7(8) . .
C5B N2 C4B O2 -157(6) . .
C9 N3 C7 O3 -8(6) . .
C8 N3 C7 O3 167(4) . .
Pr1 O3 C7 N3 -177(3) . .
Pr1 O4 C10 N4 -135(4) . .
C11 N4 C10 O4 3(6) . .
C12 N4 C10 O4 177(3) . .
